data_7000095
loop_
_publ_author_name
'Schranz, Ingo'
'Lief, Graham R.'
'Carrow, Christopher J.'
'Haagenson, Dana C.'
'Grocholl, Luke'
'Stahl, Lothar'
'Staples, Richard J.'
'Boomishankar, Ramamoorthy'
'Steiner, Alexander'

_publ_section_title
;
 Reversal of polarization in amidophosphines: neutral- and
 anionic-kappaP coordination vs. anionic-kappaP,N coordination and the
 formation of nickelaazaphosphiranes.
;
_journal_issue 20
_journal_name_full 'Dalton transactions (Cambridge, England : 2003)'
_journal_page_first 3307
_journal_page_last 3318
_journal_paper_doi 10.1039/b507040f
_journal_year 2005
_chemical_formula_sum 'C26 H54 N6 P2 Si2'
_chemical_formula_weight 568.87
_chemical_name_systematic
;
?
;
_space_group_IT_number 14
_symmetry_cell_setting monoclinic
_symmetry_space_group_name_Hall '-P 2ybc'
_symmetry_space_group_name_H-M 'P 1 21/c 1'
_atom_sites_solution_hydrogens geom
_atom_sites_solution_primary direct
_atom_sites_solution_secondary difmap
_audit_creation_method SHELXL-97
_cell_angle_alpha 90.00
_cell_angle_beta 109.808(10)
_cell_angle_gamma 90.00
_cell_formula_units_Z 4
_cell_length_a 9.2122(13)
_cell_length_b 33.045(5)
_cell_length_c 12.3486(16)
_cell_measurement_reflns_used 52
_cell_measurement_temperature 293(2)
_cell_measurement_theta_max 12.48
_cell_measurement_theta_min 5.20
_cell_volume 3536.7(9)
_computing_cell_refinement 'Bruker XSCANS'
_computing_data_collection 'Bruker XSCANS'
_computing_data_reduction 'Bruker SHELXTL'
_computing_molecular_graphics 'Bruker SHELXTL'
_computing_publication_material 'Bruker SHELXTL'
_computing_structure_refinement 'SHELXL-97 (Sheldrick, 1997)'
_computing_structure_solution 'SHELXS-97 (Sheldrick, 1990)'
_diffrn_ambient_temperature 293(2)
_diffrn_measured_fraction_theta_full 0.995
_diffrn_measured_fraction_theta_max 0.995
_diffrn_measurement_device_type 'Bruker P4'
_diffrn_measurement_method '\w scans'
_diffrn_radiation_monochromator graphite
_diffrn_radiation_source 'fine-focus sealed tube'
_diffrn_radiation_type MoK\a
_diffrn_radiation_wavelength 0.71073
_diffrn_reflns_av_R_equivalents 0.0221
_diffrn_reflns_av_sigmaI/netI 0.0250
_diffrn_reflns_limit_h_max 9
_diffrn_reflns_limit_h_min -1
_diffrn_reflns_limit_k_max 1
_diffrn_reflns_limit_k_min -35
_diffrn_reflns_limit_l_max 12
_diffrn_reflns_limit_l_min -13
_diffrn_reflns_number 5826
_diffrn_reflns_theta_full 22.50
_diffrn_reflns_theta_max 22.50
_diffrn_reflns_theta_min 2.14
_diffrn_standards_interval_count 97
_diffrn_standards_number 3
_exptl_absorpt_coefficient_mu 0.214
_exptl_absorpt_correction_type none
_exptl_crystal_colour colorless
_exptl_crystal_density_diffrn 1.068
_exptl_crystal_density_method 'not measured'
_exptl_crystal_description rod
_exptl_crystal_F_000 1240
_exptl_crystal_size_max 0.4
_exptl_crystal_size_mid 0.8
_exptl_crystal_size_min 0.8
_refine_diff_density_max 0.455
_refine_diff_density_min -0.299
_refine_diff_density_rms 0.053
_refine_ls_extinction_method none
_refine_ls_goodness_of_fit_ref 1.034
_refine_ls_hydrogen_treatment mixed
_refine_ls_matrix_type full
_refine_ls_number_parameters 342
_refine_ls_number_reflns 4593
_refine_ls_number_restraints 0
_refine_ls_restrained_S_all 1.034
_refine_ls_R_factor_all 0.0693
_refine_ls_R_factor_gt 0.0588
_refine_ls_shift/su_max 0.036
_refine_ls_shift/su_mean 0.001
_refine_ls_structure_factor_coef Fsqd
_refine_ls_weighting_details 'calc w=1/[\s^2^(Fo^2^)+(0.0965P)^2^+2.4714P] where P=(Fo^2^+2Fc^2^)/3'
_refine_ls_weighting_scheme calc
_refine_ls_wR_factor_gt 0.1668
_refine_ls_wR_factor_ref 0.1772
_reflns_number_gt 3849
_reflns_number_total 4593
_reflns_threshold_expression >2sigma(I)
_cod_data_source_file b507040f.txt
_cod_data_source_block 9a
_cod_depositor_comments
;
The following automatic conversions were performed:
'_symmetry_cell_setting' value 'Monoclinic' changed to 'monoclinic'
according to '/home/saulius/struct/CIF-dictionaries/cif_core.dic'
dictionary named 'cif_core.dic' version 2.4.1 from 2010-06-29.

Automatic conversion script
Id: cif_fix_enum 1527 2010-12-29 10:47:43Z saulius 
;
_cod_original_cell_volume 3536.7(8)
_cod_original_sg_symbol_H-M P2(1)/c
_cod_database_code 7000095

loop_
_symmetry_equiv_pos_as_xyz
'x, y, z'
'-x, y+1/2, -z+1/2'
'-x, -y, -z'
'x, -y-1/2, z-1/2'

loop_
_atom_site_label
_atom_site_type_symbol
_atom_site_fract_x
_atom_site_fract_y
_atom_site_fract_z
_atom_site_U_iso_or_equiv
_atom_site_adp_type
_atom_site_occupancy
_atom_site_symmetry_multiplicity
_atom_site_calc_flag
_atom_site_refinement_flags
_atom_site_disorder_assembly
_atom_site_disorder_group
P1 P 0.11862(12) 0.44715(3) 0.76602(8) 0.0700(3) Uani 1 1 d . . .
P2 P 0.50123(11) 0.31539(3) 1.06885(8) 0.0657(3) Uani 1 1 d . . .
Si1 Si 0.17411(13) 0.42669(3) 0.58424(8) 0.0695(3) Uani 1 1 d . . .
Si2 Si 0.62672(13) 0.28173(3) 0.93641(10) 0.0736(3) Uani 1 1 d . . .
N1 N 0.1890(4) 0.41011(10) 0.8662(2) 0.0868(10) Uani 1 1 d . . .
H1 H 0.2072 0.3872 0.8402 0.104 Uiso 1 1 calc R . .
N2 N 0.4074(4) 0.35838(9) 1.0097(2) 0.0775(9) Uani 1 1 d . . .
H2N H 0.4084 0.3643 0.9422 0.093 Uiso 1 1 calc R . .
N3 N 0.0351(4) 0.41849(9) 0.6454(2) 0.0722(8) Uani 1 1 d . . .
N4 N 0.2582(4) 0.45523(9) 0.7054(2) 0.0706(8) Uani 1 1 d . . .
N5 N 0.4527(4) 0.28118(9) 0.9579(3) 0.0743(8) Uani 1 1 d . . .
N6 N 0.6695(3) 0.31892(9) 1.0399(3) 0.0693(8) Uani 1 1 d . . .
C1 C 0.2211(4) 0.41207(10) 0.9857(3) 0.0643(9) Uani 1 1 d . . .
C2 C 0.1456(5) 0.43926(11) 1.0335(3) 0.0764(10) Uani 1 1 d . . .
H2 H 0.0748 0.4573 0.9860 0.092 Uiso 1 1 calc R . .
C3 C 0.1736(5) 0.44008(12) 1.1501(3) 0.0819(11) Uani 1 1 d . . .
H3 H 0.1229 0.4587 1.1811 0.098 Uiso 1 1 calc R . .
C4 C 0.2760(5) 0.41346(13) 1.2201(3) 0.0832(11) Uani 1 1 d . . .
H4 H 0.2931 0.4134 1.2987 0.100 Uiso 1 1 calc R . .
C5 C 0.3538(4) 0.38675(12) 1.1748(3) 0.0762(10) Uani 1 1 d . . .
H5 H 0.4251 0.3691 1.2236 0.091 Uiso 1 1 calc R . .
C6 C 0.3283(4) 0.38551(10) 1.0573(3) 0.0603(8) Uani 1 1 d . . .
C7 C 0.2797(7) 0.38077(15) 0.5662(5) 0.1200(18) Uani 1 1 d . . .
H7A H 0.3095 0.3652 0.6359 0.180 Uiso 1 1 calc R . .
H7B H 0.3702 0.3886 0.5494 0.180 Uiso 1 1 calc R . .
H7C H 0.2141 0.3648 0.5039 0.180 Uiso 1 1 calc R . .
C8 C 0.1106(6) 0.45416(13) 0.4451(3) 0.0922(13) Uani 1 1 d . . .
H8A H 0.0415 0.4374 0.3868 0.138 Uiso 1 1 calc R . .
H8B H 0.1989 0.4607 0.4239 0.138 Uiso 1 1 calc R . .
H8C H 0.0587 0.4786 0.4526 0.138 Uiso 1 1 calc R . .
C9 C 0.6254(6) 0.29614(17) 0.7917(4) 0.1087(15) Uani 1 1 d . . .
H9A H 0.5872 0.2740 0.7396 0.163 Uiso 1 1 calc R . .
H9B H 0.7284 0.3027 0.7952 0.163 Uiso 1 1 calc R . .
H9C H 0.5599 0.3193 0.7652 0.163 Uiso 1 1 calc R . .
C10 C 0.7428(7) 0.23449(15) 0.9792(5) 0.1273(19) Uani 1 1 d . . .
H10A H 0.7412 0.2256 1.0528 0.191 Uiso 1 1 calc R . .
H10B H 0.8473 0.2397 0.9840 0.191 Uiso 1 1 calc R . .
H10C H 0.6996 0.2138 0.9228 0.191 Uiso 1 1 calc R . .
C11 C -0.1178(5) 0.40010(14) 0.6099(4) 0.0949(13) Uani 1 1 d . . .
C12 C -0.1563(12) 0.3833(5) 0.4926(8) 0.313(9) Uani 1 1 d . . .
H12A H -0.2546 0.3700 0.4711 0.469 Uiso 1 1 calc R . .
H12B H -0.0785 0.3642 0.4911 0.469 Uiso 1 1 calc R . .
H12C H -0.1607 0.4049 0.4394 0.469 Uiso 1 1 calc R . .
C13 C -0.2286(9) 0.4295(3) 0.6051(18) 0.427(14) Uani 1 1 d . . .
H13A H -0.2048 0.4539 0.5723 0.641 Uiso 1 1 calc R . .
H13B H -0.2289 0.4349 0.6814 0.641 Uiso 1 1 calc R . .
H13C H -0.3285 0.4199 0.5582 0.641 Uiso 1 1 calc R . .
C14 C -0.1265(13) 0.3681(4) 0.6812(9) 0.335(10) Uani 1 1 d . . .
H14A H -0.1381 0.3786 0.7503 0.502 Uiso 1 1 calc R . .
H14B H -0.0338 0.3523 0.7005 0.502 Uiso 1 1 calc R . .
H14C H -0.2137 0.3514 0.6418 0.502 Uiso 1 1 calc R . .
C15 C 0.3995(5) 0.47873(13) 0.7548(4) 0.0905(12) Uani 1 1 d . . .
C16 C 0.5202(6) 0.4533(2) 0.8450(6) 0.150(3) Uani 1 1 d . . .
H16A H 0.4847 0.4477 0.9081 0.225 Uiso 1 1 calc R . .
H16B H 0.6157 0.4680 0.8724 0.225 Uiso 1 1 calc R . .
H16C H 0.5359 0.4283 0.8109 0.225 Uiso 1 1 calc R . .
C17 C 0.3664(8) 0.51733(17) 0.8091(6) 0.142(2) Uani 1 1 d . . .
H17A H 0.2927 0.5334 0.7514 0.213 Uiso 1 1 calc R . .
H17B H 0.4602 0.5324 0.8416 0.213 Uiso 1 1 calc R . .
H17C H 0.3253 0.5106 0.8687 0.213 Uiso 1 1 calc R . .
C18 C 0.4618(7) 0.4893(2) 0.6600(5) 0.133(2) Uani 1 1 d . . .
H18A H 0.4717 0.4651 0.6200 0.199 Uiso 1 1 calc R . .
H18B H 0.5611 0.5019 0.6926 0.199 Uiso 1 1 calc R . .
H18C H 0.3922 0.5077 0.6071 0.199 Uiso 1 1 calc R . .
C19 C 0.3078(5) 0.25860(13) 0.9105(4) 0.0831(11) Uani 1 1 d . . .
C20 C 0.1954(8) 0.2825(2) 0.8189(7) 0.186(4) Uani 1 1 d . . .
H20A H 0.1443 0.3014 0.8528 0.278 Uiso 1 1 calc R . .
H20B H 0.1204 0.2646 0.7683 0.278 Uiso 1 1 calc R . .
H20C H 0.2482 0.2969 0.7759 0.278 Uiso 1 1 calc R . .
C21 C 0.3413(8) 0.2180(2) 0.8615(8) 0.182(3) Uani 1 1 d . . .
H21A H 0.3831 0.2232 0.8015 0.272 Uiso 1 1 calc R . .
H21B H 0.2473 0.2029 0.8309 0.272 Uiso 1 1 calc R . .
H21C H 0.4144 0.2028 0.9218 0.272 Uiso 1 1 calc R . .
C22 C 0.2433(7) 0.2473(2) 1.0027(6) 0.153(3) Uani 1 1 d . . .
H22A H 0.3186 0.2320 1.0613 0.230 Uiso 1 1 calc R . .
H22B H 0.1520 0.2312 0.9699 0.230 Uiso 1 1 calc R . .
H22C H 0.2179 0.2714 1.0359 0.230 Uiso 1 1 calc R . .
C23 C 0.8105(5) 0.33982(13) 1.1103(4) 0.0869(12) Uani 1 1 d . . .
C24 C 0.7761(7) 0.38339(17) 1.1323(7) 0.156(3) Uani 1 1 d . . .
H24A H 0.7412 0.3979 1.0606 0.233 Uiso 1 1 calc R . .
H24B H 0.8681 0.3959 1.1831 0.233 Uiso 1 1 calc R . .
H24C H 0.6973 0.3840 1.1669 0.233 Uiso 1 1 calc R . .
C26 C 0.9287(7) 0.3371(2) 1.0526(6) 0.169(3) Uani 1 1 d . . .
H26A H 0.9500 0.3092 1.0425 0.254 Uiso 1 1 calc R . .
H26B H 1.0217 0.3503 1.0993 0.254 Uiso 1 1 calc R . .
H26C H 0.8903 0.3502 0.9788 0.254 Uiso 1 1 calc R . .
C25 C 0.8746(8) 0.3192(2) 1.2276(6) 0.174(3) Uani 1 1 d . . .
H25A H 0.7982 0.3197 1.2646 0.260 Uiso 1 1 calc R . .
H25B H 0.9652 0.3333 1.2745 0.260 Uiso 1 1 calc R . .
H25C H 0.9007 0.2917 1.2176 0.260 Uiso 1 1 calc R . .

loop_
_atom_site_aniso_label
_atom_site_aniso_U_11
_atom_site_aniso_U_22
_atom_site_aniso_U_33
_atom_site_aniso_U_23
_atom_site_aniso_U_13
_atom_site_aniso_U_12
P1 0.0932(7) 0.0632(6) 0.0584(6) 0.0042(4) 0.0322(5) 0.0180(5)
P2 0.0747(6) 0.0668(6) 0.0590(6) 0.0046(4) 0.0272(4) 0.0040(4)
Si1 0.0913(7) 0.0615(6) 0.0596(6) -0.0038(4) 0.0306(5) 0.0102(5)
Si2 0.0839(7) 0.0643(6) 0.0826(7) -0.0003(5) 0.0413(6) 0.0049(5)
N1 0.137(3) 0.073(2) 0.0534(17) 0.0075(15) 0.0362(18) 0.0391(19)
N2 0.099(2) 0.085(2) 0.0583(17) 0.0148(15) 0.0404(16) 0.0290(18)
N3 0.081(2) 0.0746(19) 0.0598(17) 0.0002(14) 0.0221(15) -0.0037(16)
N4 0.082(2) 0.0711(18) 0.0600(17) -0.0074(14) 0.0258(15) -0.0014(15)
N5 0.083(2) 0.0719(19) 0.0755(19) -0.0110(15) 0.0370(16) -0.0117(16)
N6 0.0663(18) 0.0685(18) 0.0732(19) -0.0013(14) 0.0238(15) 0.0025(14)
C1 0.080(2) 0.063(2) 0.0559(19) -0.0013(16) 0.0307(17) 0.0016(17)
C2 0.101(3) 0.067(2) 0.070(2) -0.0016(18) 0.042(2) 0.016(2)
C3 0.108(3) 0.077(2) 0.077(3) -0.013(2) 0.054(2) 0.003(2)
C4 0.106(3) 0.097(3) 0.056(2) -0.008(2) 0.039(2) 0.000(2)
C5 0.085(2) 0.088(3) 0.058(2) 0.0009(19) 0.0272(19) 0.007(2)
C6 0.066(2) 0.066(2) 0.0556(19) 0.0003(16) 0.0285(16) -0.0005(16)
C7 0.153(5) 0.093(3) 0.121(4) -0.009(3) 0.057(4) 0.039(3)
C8 0.132(4) 0.087(3) 0.065(2) 0.000(2) 0.042(2) 0.011(3)
C9 0.125(4) 0.131(4) 0.088(3) -0.005(3) 0.059(3) -0.012(3)
C10 0.144(5) 0.085(3) 0.169(5) 0.004(3) 0.074(4) 0.032(3)
C11 0.095(3) 0.080(3) 0.107(3) 0.008(2) 0.032(3) -0.011(2)
C12 0.240(11) 0.53(2) 0.152(7) -0.095(11) 0.046(7) -0.251(14)
C13 0.089(5) 0.196(10) 0.95(4) -0.214(17) 0.119(12) -0.032(6)
C14 0.280(12) 0.382(17) 0.232(10) 0.183(11) -0.058(9) -0.225(13)
C15 0.088(3) 0.087(3) 0.090(3) -0.001(2) 0.021(2) -0.007(2)
C16 0.105(4) 0.157(6) 0.146(5) 0.030(4) -0.013(4) -0.015(4)
C17 0.155(5) 0.101(4) 0.169(6) -0.048(4) 0.052(4) -0.032(4)
C18 0.120(4) 0.153(5) 0.133(5) -0.003(4) 0.051(4) -0.044(4)
C19 0.086(3) 0.083(3) 0.084(3) -0.004(2) 0.033(2) -0.017(2)
C20 0.137(5) 0.147(6) 0.194(7) 0.036(5) -0.046(5) -0.042(4)
C21 0.160(6) 0.141(6) 0.272(9) -0.104(6) 0.110(6) -0.067(5)
C22 0.126(5) 0.191(7) 0.149(5) -0.014(5) 0.055(4) -0.070(5)
C23 0.070(2) 0.086(3) 0.097(3) -0.004(2) 0.018(2) -0.003(2)
C24 0.122(4) 0.105(4) 0.215(7) -0.055(4) 0.026(4) -0.018(3)
C26 0.101(4) 0.227(8) 0.203(7) -0.091(6) 0.083(4) -0.061(5)
C25 0.126(5) 0.215(8) 0.130(5) 0.021(5) -0.022(4) -0.024(5)

loop_
_atom_type_symbol
_atom_type_description
_atom_type_scat_dispersion_real
_atom_type_scat_dispersion_imag
_atom_type_scat_source
N N 0.0061 0.0033 'International Tables Vol C Tables 4.2.6.8 and 6.1.1.4'
H H 0.0000 0.0000 'International Tables Vol C Tables 4.2.6.8 and 6.1.1.4'
P P 0.1023 0.0942 'International Tables Vol C Tables 4.2.6.8 and 6.1.1.4'
Si Si 0.0817 0.0704 'International Tables Vol C Tables 4.2.6.8 and 6.1.1.4'
C C 0.0033 0.0016 'International Tables Vol C Tables 4.2.6.8 and 6.1.1.4'

loop_
_geom_angle_atom_site_label_1
_geom_angle_atom_site_label_2
_geom_angle_atom_site_label_3
_geom_angle
_geom_angle_site_symmetry_1
_geom_angle_site_symmetry_3
_geom_angle_publ_flag
N1 P1 N3 100.49(16) . . ?
N1 P1 N4 105.76(17) . . ?
N3 P1 N4 83.62(15) . . ?
N1 P1 Si1 107.89(11) . . ?
N3 P1 Si1 41.79(11) . . ?
N4 P1 Si1 41.83(10) . . ?
N2 P2 N6 102.65(15) . . ?
N2 P2 N5 104.57(16) . . ?
N6 P2 N5 83.55(15) . . ?
N2 P2 Si2 111.37(11) . . ?
N6 P2 Si2 41.99(10) . . ?
N5 P2 Si2 41.73(11) . . ?
N3 Si1 N4 83.47(15) . . ?
N3 Si1 C8 115.97(19) . . ?
N4 Si1 C8 116.54(18) . . ?
N3 Si1 C7 115.1(2) . . ?
N4 Si1 C7 117.0(2) . . ?
C8 Si1 C7 107.6(2) . . ?
N3 Si1 P1 41.70(10) . . ?
N4 Si1 P1 41.77(11) . . ?
C8 Si1 P1 126.18(14) . . ?
C7 Si1 P1 126.20(18) . . ?
N5 Si2 N6 83.31(14) . . ?
N5 Si2 C9 117.0(2) . . ?
N6 Si2 C9 117.4(2) . . ?
N5 Si2 C10 115.1(2) . . ?
N6 Si2 C10 115.0(2) . . ?
C9 Si2 C10 107.8(3) . . ?
N5 Si2 P2 41.82(10) . . ?
N6 Si2 P2 41.66(10) . . ?
C9 Si2 P2 130.64(18) . . ?
C10 Si2 P2 121.57(19) . . ?
C1 N1 P1 128.5(2) . . ?
C6 N2 P2 128.0(2) . . ?
C11 N3 P1 126.5(3) . . ?
C11 N3 Si1 136.3(3) . . ?
P1 N3 Si1 96.51(16) . . ?
C15 N4 P1 126.5(3) . . ?
C15 N4 Si1 137.1(3) . . ?
P1 N4 Si1 96.40(16) . . ?
C19 N5 Si2 135.8(3) . . ?
C19 N5 P2 127.6(3) . . ?
Si2 N5 P2 96.45(15) . . ?
C23 N6 P2 126.3(3) . . ?
C23 N6 Si2 135.3(3) . . ?
P2 N6 Si2 96.35(15) . . ?
C2 C1 C6 119.2(3) . . ?
C2 C1 N1 121.4(3) . . ?
C6 C1 N1 119.4(3) . . ?
C3 C2 C1 121.1(4) . . ?
C4 C3 C2 119.7(4) . . ?
C3 C4 C5 120.2(4) . . ?
C4 C5 C6 121.2(4) . . ?
C5 C6 C1 118.6(3) . . ?
C5 C6 N2 121.8(3) . . ?
C1 C6 N2 119.6(3) . . ?
C14 C11 C13 110.9(10) . . ?
C14 C11 N3 112.5(5) . . ?
C13 C11 N3 110.0(5) . . ?
C14 C11 C12 106.7(8) . . ?
C13 C11 C12 106.9(9) . . ?
N3 C11 C12 109.7(5) . . ?
N4 C15 C18 108.6(4) . . ?
N4 C15 C17 110.3(4) . . ?
C18 C15 C17 109.5(5) . . ?
N4 C15 C16 109.7(4) . . ?
C18 C15 C16 108.5(5) . . ?
C17 C15 C16 110.2(5) . . ?
N5 C19 C20 109.9(4) . . ?
N5 C19 C22 111.4(4) . . ?
C20 C19 C22 111.1(5) . . ?
N5 C19 C21 108.8(4) . . ?
C20 C19 C21 110.2(6) . . ?
C22 C19 C21 105.3(5) . . ?
N6 C23 C26 109.4(4) . . ?
N6 C23 C24 110.8(4) . . ?
C26 C23 C24 111.8(5) . . ?
N6 C23 C25 109.4(4) . . ?
C26 C23 C25 108.5(5) . . ?
C24 C23 C25 106.9(5) . . ?

loop_
_geom_bond_atom_site_label_1
_geom_bond_atom_site_label_2
_geom_bond_distance
_geom_bond_site_symmetry_2
_geom_bond_publ_flag
P1 N1 1.704(3) . ?
P1 N3 1.712(3) . ?
P1 N4 1.714(3) . ?
P1 Si1 2.5564(13) . ?
P2 N2 1.694(3) . ?
P2 N6 1.709(3) . ?
P2 N5 1.715(3) . ?
P2 Si2 2.5553(14) . ?
Si1 N3 1.715(3) . ?
Si1 N4 1.716(3) . ?
Si1 C8 1.854(4) . ?
Si1 C7 1.856(4) . ?
Si2 N5 1.712(3) . ?
Si2 N6 1.720(3) . ?
Si2 C9 1.845(4) . ?
Si2 C10 1.865(5) . ?
N1 C1 1.405(4) . ?
N2 C6 1.404(4) . ?
N3 C11 1.459(5) . ?
N4 C15 1.460(5) . ?
N5 C19 1.467(5) . ?
N6 C23 1.468(5) . ?
C1 C2 1.385(5) . ?
C1 C6 1.391(5) . ?
C2 C3 1.373(5) . ?
C3 C4 1.363(6) . ?
C4 C5 1.370(5) . ?
C5 C6 1.390(5) . ?
C11 C14 1.395(8) . ?
C11 C13 1.395(9) . ?
C11 C12 1.478(10) . ?
C15 C18 1.510(7) . ?
C15 C17 1.519(7) . ?
C15 C16 1.530(7) . ?
C19 C20 1.477(7) . ?
C19 C22 1.499(7) . ?
C19 C21 1.545(7) . ?
C23 C26 1.492(7) . ?
C23 C24 1.518(7) . ?
C23 C25 1.526(7) . ?

loop_
_cod_related_entry_id
_cod_related_entry_database
_cod_related_entry_code
1 ChemSpider 21144935
